data_4022317
loop_
_publ_author_name
'Thorsten Bach'
'Benjamin Grosch'
'Thomas Strassner'
'Eberhardt Herdtweck'

_publ_contact_author
;
        Dr. Eberhardt Herdtweck
        Anorganisch-chemisches Institut der
        Technischen Universit\"at M\"unchen,
        Lichtenbergstrasse 4,
        D-85747 Garching bei M\"unchen,
        Germany.
;
_publ_contact_author_email eberhardt.herdtweck@ch.tum.de
_publ_contact_author_fax ' +49(0)89 289 13473'
_publ_contact_author_phone '+49(0)89 289 13143'
_publ_section_title
;
 Enantioselective [6\p]-Photocyclization Reaction of
 an Acrylanilide Mediated by a Chiral Host. Interplay
 between Enantioselective Ring Closure and
 Enantioselective Protonation
;
_journal_name_full 'Journal of Organic Chemistry'
_journal_page_first 1107
_journal_page_last 1116
_journal_paper_doi 10.1021/jo026602d
_journal_volume 68
_journal_year 2003
_chemical_compound_source 'see text'
_chemical_formula_moiety 'C13 H15 N O'
_chemical_formula_sum 'C13 H15 N O'
_chemical_formula_weight 201.26
_chemical_name_systematic
;
  ?
;
_space_group_IT_number 2
_symmetry_cell_setting triclinic
_symmetry_space_group_name_Hall '-P 1'
_symmetry_space_group_name_H-M 'P -1'
_atom_sites_solution_hydrogens difmap
_atom_sites_solution_primary direct
_atom_sites_solution_secondary difmap
_audit_creation_date 29-Jul-02
_audit_creation_method 'PLATON <TABLE ACC> option'
_audit_update_record
;
  29-Jul-02  Updated by the Author E.H.
             Textwriting by E.H.
             Checkcif    OK
  30-Jul-02  Updated by the Author E.H.
;
_cell_angle_alpha 104.554(2)
_cell_angle_beta 105.514(2)
_cell_angle_gamma 96.646(3)
_cell_formula_units_Z 2
_cell_length_a 6.3016(3)
_cell_length_b 8.7289(4)
_cell_length_c 10.1131(5)
_cell_measurement_reflns_used 1801
_cell_measurement_temperature 173(1)
_cell_measurement_theta_max 25.44
_cell_measurement_theta_min 2.19
_cell_volume 508.73(4)
_computing_cell_refinement 'DENZO (Nonius, 2001b)'
_computing_data_collection 'Kappa-CCD Control Software (Nonius, 2001a)'
_computing_data_reduction 'DENZO (Nonius, 2001b)'
_computing_molecular_graphics 'PLATON (Spek, 2001)'
_computing_publication_material 'PLATON (Spek, 2001)'
_computing_structure_refinement 'SHELXL97 (Sheldrick, 1998)'
_computing_structure_solution 'SHELXS86 (Sheldrick, 1997)'
_diffrn_ambient_temperature 173(1)
_diffrn_detector 'CCD plate'
_diffrn_detector_area_resol_mean 18
_diffrn_measured_fraction_theta_full 0.990
_diffrn_measured_fraction_theta_max 0.990
_diffrn_measurement_device 'four-circle diffractometer'
_diffrn_measurement_device_type 'Kappa CCD (Nonius)'
_diffrn_measurement_method ' phi- and omega-rotation '
_diffrn_radiation_monochromator graphite
_diffrn_radiation_source 'NONIUS FR 591 rotating anode'
_diffrn_radiation_type 'Mo K\a'
_diffrn_radiation_wavelength 0.71073
_diffrn_reflns_av_R_equivalents 0.040
_diffrn_reflns_av_sigmaI/netI 0.0267
_diffrn_reflns_limit_h_max 7
_diffrn_reflns_limit_h_min -7
_diffrn_reflns_limit_k_max 10
_diffrn_reflns_limit_k_min -10
_diffrn_reflns_limit_l_max 12
_diffrn_reflns_limit_l_min -12
_diffrn_reflns_number 7241
_diffrn_reflns_theta_full 25.44
_diffrn_reflns_theta_max 25.44
_diffrn_reflns_theta_min 2.19
_diffrn_standards_decay_% 0
_diffrn_standards_interval_count 0
_diffrn_standards_interval_time .
_diffrn_standards_number 0
_exptl_absorpt_coefficient_mu 0.083
_exptl_absorpt_correction_T_max 0.980
_exptl_absorpt_correction_T_min 0.945
_exptl_absorpt_correction_type multi-scan
_exptl_absorpt_process_details
;
   Neither decay correction nor absorption correction necessary
  Denzo-SNM; Scale-Pack (Nonius, 2001b)'
;
_exptl_crystal_colour colorless
_exptl_crystal_density_diffrn 1.314
_exptl_crystal_density_meas ?
_exptl_crystal_density_method none
_exptl_crystal_description fragment
_exptl_crystal_F_000 216
_exptl_crystal_size_max 0.69
_exptl_crystal_size_mid 0.33
_exptl_crystal_size_min 0.25
_refine_diff_density_max 0.180
_refine_diff_density_min -0.177
_refine_diff_density_rms 0.039
_refine_ls_goodness_of_fit_ref 1.064
_refine_ls_hydrogen_treatment mixed
_refine_ls_matrix_type full
_refine_ls_number_parameters 213
_refine_ls_number_reflns 1873
_refine_ls_number_restraints 0
_refine_ls_restrained_S_all 1.064
_refine_ls_R_factor_all 0.0519
_refine_ls_R_factor_gt 0.0425
_refine_ls_shift/su_max 0.000
_refine_ls_shift/su_mean 0.000
_refine_ls_structure_factor_coef Fsqd
_refine_ls_weighting_details 'w=1/[\s^2^(Fo^2^)+(0.0674P)^2^+0.0883P] where P=(Fo^2^+2Fc^2^)/3'
_refine_ls_weighting_scheme sigma
_refine_ls_wR_factor_gt 0.1102
_refine_ls_wR_factor_ref 0.1167
_reflns_number_gt 1600
_reflns_number_total 1873
_reflns_threshold_expression >2sigma(I)
_cod_data_source_file jo026602dsi20021114_030548.cif
_cod_data_source_block BACD-4124-173
_cod_depositor_comments
;
The following automatic conversions were performed:
'_symmetry_cell_setting' value 'Triclinic' changed to 'triclinic'
according to '/home/saulius/struct/CIF-dictionaries/cif_core.dic'
dictionary named 'cif_core.dic' version 2.4.1 from 2010-06-29.

Automatic conversion script
Id: cif_fix_enum 1527 2010-12-29 10:47:43Z saulius 

The following automatic conversions were performed:

'_exptl_crystal_density_meas' value 'none' was changed to '?' - the
value is perceived as not measured.

Automatic conversion script
Id: cif_fix_values 3008 2015-01-20 13:52:24Z robertas 
;
_cod_database_code 4022317

loop_
_symmetry_equiv_pos_as_xyz
x,y,z
-x,-y,-z

loop_
_atom_site_aniso_label
_atom_site_aniso_U_11
_atom_site_aniso_U_22
_atom_site_aniso_U_33
_atom_site_aniso_U_23
_atom_site_aniso_U_13
_atom_site_aniso_U_12
O 0.0253(5) 0.0496(6) 0.0336(6) 0.0140(4) 0.0066(4) -0.0044(4)
N5 0.0237(6) 0.0418(7) 0.0295(6) 0.0147(5) 0.0083(5) -0.0018(5)
C1 0.0267(7) 0.0389(8) 0.0328(7) 0.0123(6) 0.0090(6) 0.0005(6)
C2 0.0274(8) 0.0419(8) 0.0346(8) 0.0093(6) 0.0037(6) -0.0004(6)
C3 0.0368(8) 0.0428(8) 0.0268(7) 0.0098(6) 0.0054(6) 0.0017(6)
C4 0.0332(8) 0.0370(8) 0.0295(7) 0.0119(6) 0.0114(6) 0.0033(6)
C4A 0.0245(7) 0.0284(7) 0.0298(7) 0.0097(5) 0.0079(5) 0.0031(5)
C6 0.0232(7) 0.0332(7) 0.0313(7) 0.0104(6) 0.0099(6) 0.0032(6)
C6A 0.0215(8) 0.0322(10) 0.0278(8) 0.0103(7) 0.0074(6) 0.0023(7)
C7 0.0272(8) 0.0461(9) 0.0280(7) 0.0120(6) 0.0058(6) -0.0009(6)
C8 0.0329(10) 0.0488(12) 0.0280(9) 0.0157(8) 0.0066(7) 0.0022(9)
C9 0.0312(9) 0.0516(13) 0.0289(9) 0.0138(8) 0.0114(7) -0.0034(9)
C10 0.0274(8) 0.0422(9) 0.0312(7) 0.0119(6) 0.0086(6) -0.0028(6)
C10A 0.0213(8) 0.0281(9) 0.0270(8) 0.0082(6) 0.0083(6) 0.0019(6)
C11 0.0260(7) 0.0323(7) 0.0296(7) 0.0104(6) 0.0081(6) 0.0030(6)
C6B 0.0232(7) 0.0332(7) 0.0313(7) 0.0104(6) 0.0099(6) 0.0032(6)
C7B 0.0272(8) 0.0461(9) 0.0280(7) 0.0120(6) 0.0058(6) -0.0009(6)
C10B 0.0274(8) 0.0422(9) 0.0312(7) 0.0119(6) 0.0086(6) -0.0028(6)
C11B 0.0260(7) 0.0323(7) 0.0296(7) 0.0104(6) 0.0081(6) 0.0030(6)

loop_
_atom_site_label
_atom_site_type_symbol
_atom_site_thermal_displace_type
_atom_site_fract_x
_atom_site_fract_y
_atom_site_fract_z
_atom_site_occupancy
_atom_site_U_iso_or_equiv
_atom_site_calc_flag
_atom_site_refinement_flags
O O Uani 0.46519(15) 0.03645(12) 0.32938(10) 1.000 0.0374(3) . .
N5 N Uani 0.76661(18) 0.13192(14) 0.52671(12) 1.000 0.0316(4) . .
C1 C Uani 1.3440(2) 0.34217(17) 0.60072(15) 1.000 0.0330(4) . .
C2 C Uani 1.4292(2) 0.36747(18) 0.74746(15) 1.000 0.0368(5) . .
C3 C Uani 1.2913(2) 0.31787(18) 0.82045(15) 1.000 0.0370(4) . .
C4 C Uani 1.0703(2) 0.24372(17) 0.74797(15) 1.000 0.0328(4) . .
C4A C Uani 0.9876(2) 0.21654(15) 0.60037(14) 1.000 0.0276(4) . .
C6 C Uani 0.6571(2) 0.11645(16) 0.38847(14) 0.905(5) 0.0290(4) . .
C6A C Uani 0.7765(3) 0.2121(3) 0.31499(16) 0.905(5) 0.0272(5) . .
C7 C Uani 0.6757(2) 0.14881(19) 0.15273(15) 0.905(5) 0.0348(5) . .
C8 C Uani 0.7932(3) 0.2450(3) 0.07712(18) 0.905(5) 0.0368(6) . .
C9 C Uani 1.0456(3) 0.2552(3) 0.12679(17) 0.905(5) 0.0374(6) . .
C10 C Uani 1.1437(2) 0.32090(19) 0.29002(15) 0.905(5) 0.0343(5) . .
C10A C Uani 1.0303(2) 0.2164(2) 0.36193(15) 0.905(5) 0.0255(5) . .
C11 C Uani 1.1246(2) 0.26579(16) 0.52454(14) 0.905(5) 0.0294(4) . .
C6B C Uani 0.6571(2) 0.11645(16) 0.38847(14) 0.095(5) 0.0290(4) . .
C6C C Uiso 0.824(4) 0.152(3) 0.307(2) 0.095(5) 0.047(6) . .
C7B C Uani 0.6757(2) 0.14881(19) 0.15273(15) 0.095(5) 0.0348(5) . .
C8B C Uiso 0.847(4) 0.180(3) 0.071(2) 0.095(5) 0.051(7) . .
C9B C Uiso 0.986(4) 0.336(3) 0.139(2) 0.095(5) 0.058(6) . .
C10B C Uani 1.1437(2) 0.32090(19) 0.29002(15) 0.095(5) 0.0343(5) . .
C10C C Uiso 0.978(3) 0.301(3) 0.382(2) 0.095(5) 0.047(5) . .
C11B C Uani 1.1246(2) 0.26579(16) 0.52454(14) 0.095(5) 0.0294(4) . .
H81 H Uiso 0.760(3) 0.356(2) 0.0955(18) 0.905(5) 0.043(5) . .
H82 H Uiso 0.727(3) 0.198(2) -0.027(2) 0.905(5) 0.047(5) . .
H91 H Uiso 1.082(3) 0.150(2) 0.0985(19) 0.905(5) 0.045(5) . .
H92 H Uiso 1.122(3) 0.326(2) 0.0820(18) 0.905(5) 0.038(4) . .
H101 H Uiso 1.309(3) 0.3180(18) 0.3170(16) 0.905(5) 0.029(4) . .
H102 H Uiso 1.123(3) 0.435(2) 0.3211(16) 0.905(5) 0.029(4) . .
H103 H Uiso 1.051(2) 0.1052(19) 0.3261(16) 0.905(5) 0.028(4) . .
H1 H Uiso 1.445(3) 0.3757(19) 0.5512(17) 1.000 0.040(4) . .
H2 H Uiso 1.586(3) 0.4215(19) 0.7979(17) 1.000 0.045(4) . .
H3 H Uiso 1.353(3) 0.3335(19) 0.9237(18) 1.000 0.047(4) . .
H4 H Uiso 0.966(3) 0.2056(17) 0.7960(16) 1.000 0.035(4) . .
H5 H Uiso 0.690(3) 0.0847(19) 0.5744(17) 1.000 0.039(4) . .
H61 H Uiso 0.755(3) 0.327(2) 0.3511(16) 0.905(5) 0.031(4) . .
H71 H Uiso 0.512(3) 0.152(2) 0.1263(19) 0.905(5) 0.046(5) . .
H72 H Uiso 0.691(3) 0.0342(19) 0.1221(16) 0.905(5) 0.031(4) . .
H62 H Uiso 0.91050 0.06280 0.29670 0.095(5) 0.0560 calc R
H73 H Uiso 0.57350 0.04280 0.10260 0.095(5) 0.0420 calc R
H74 H Uiso 0.58500 0.23410 0.15980 0.095(5) 0.0420 calc R
H83 H Uiso 0.94120 0.09670 0.06940 0.095(5) 0.0610 calc R
H84 H Uiso 0.76460 0.17190 -0.02930 0.095(5) 0.0610 calc R
H93 H Uiso 0.89540 0.41920 0.15670 0.095(5) 0.0700 calc R
H94 H Uiso 1.07880 0.36280 0.08020 0.095(5) 0.0700 calc R
H104 H Uiso 1.21620 0.22620 0.27290 0.095(5) 0.0410 calc R
H105 H Uiso 1.26190 0.41920 0.34040 0.095(5) 0.0410 calc R
H106 H Uiso 0.90280 0.39460 0.40310 0.095(5) 0.0560 calc R

loop_
_atom_type_symbol
_atom_type_description
_atom_type_scat_dispersion_real
_atom_type_scat_dispersion_imag
_atom_type_scat_source
O O 0.0106 0.0060 'International Tables Vol C Tables 4.2.6.8 and 6.1.1.4'
N N 0.0061 0.0033 'International Tables Vol C Tables 4.2.6.8 and 6.1.1.4'
H H 0.0000 0.0000 'International Tables Vol C Tables 4.2.6.8 and 6.1.1.4'
C C 0.0033 0.0016 'International Tables Vol C Tables 4.2.6.8 and 6.1.1.4'

loop_
_geom_angle_atom_site_label_1
_geom_angle_atom_site_label_2
_geom_angle_atom_site_label_3
_geom_angle
_geom_angle_publ_flag
C4A N5 C6 124.75(12) yes
C4A N5 C6B 124.75(12) yes
C6B N5 H5 116.7(11) no
C4A N5 H5 118.6(11) no
C6 N5 H5 116.7(11) no
C2 C1 C11 121.67(13) no
C2 C1 C11B 121.67(13) no
C1 C2 C3 119.50(13) no
C2 C3 C4 120.27(13) no
C3 C4 C4A 119.74(13) no
N5 C4A C11B 120.01(12) yes
C4 C4A C11B 120.83(12) no
N5 C4A C11 120.01(12) yes
C4 C4A C11 120.83(12) no
N5 C4A C4 119.09(12) yes
O C6 N5 121.28(13) yes
N5 C6 C6A 116.17(12) yes
O C6 C6A 122.40(13) yes
C7 C6A C10A 111.29(13) no
C6 C6A C7 111.34(16) no
C6 C6A C10A 111.62(15) no
O C6B N5 121.28(13) yes
N5 C6B C6C 111.0(8) yes
O C6B C6C 123.9(8) yes
C6B C6C C7B 106.1(15) no
C6B C6C C10C 111.7(15) no
C7B C6C C10C 112.8(19) no
C6A C7 C8 111.95(15) no
C6C C7B C8B 105.3(12) no
C7 C8 C9 111.37(17) no
C7B C8B C9B 110.5(16) no
C8 C9 C10 111.68(14) no
C8B C9B C10B 103.9(18) no
C9 C10 C10A 110.51(14) no
C6A C10A C10 109.40(14) no
C6A C10A C11 110.58(11) no
C10 C10A C11 114.82(12) no
C9B C10B C10C 105.3(11) no
C10B C10C C11B 106.2(12) no
C6C C10C C11B 102.9(18) no
C6C C10C C10B 106.8(15) no
C4A C11 C10A 117.75(12) no
C1 C11 C10A 123.96(12) no
C1 C11 C4A 117.96(12) no
C1 C11B C4A 117.96(12) no
C1 C11B C10C 124.3(8) no
C4A C11B C10C 111.2(7) no
C2 C1 H1 118.1(10) no
C11 C1 H1 120.2(10) no
C11B C1 H1 120.2(10) no
C1 C2 H2 119.4(10) no
C3 C2 H2 121.1(10) no
C2 C3 H3 119.3(11) no
C4 C3 H3 120.4(11) no
C3 C4 H4 122.9(9) no
C4A C4 H4 117.3(9) no
C6 C6A H61 105.1(10) no
C7 C6A H61 110.3(9) no
C10A C6A H61 106.9(11) no
C10C C6C H62 108.76 no
C6B C6C H62 108.39 no
C7B C6C H62 108.88 no
C6A C7 H71 108.9(10) no
H71 C7 H72 108.0(15) no
C6A C7 H72 108.0(9) no
C8 C7 H71 110.6(10) no
C8 C7 H72 109.3(10) no
C6C C7B H74 110.66 no
C8B C7B H73 110.65 no
C8B C7B H74 110.64 no
C6C C7B H73 110.75 no
H73 C7B H74 108.85 no
C7 C8 H82 109.3(11) no
C9 C8 H81 109.5(11) no
C7 C8 H81 110.1(11) no
C9 C8 H82 112.5(12) no
H81 C8 H82 103.7(15) no
C9B C8B H83 109.71 no
C9B C8B H84 109.39 no
H83 C8B H84 108.22 no
C7B C8B H84 109.53 no
C7B C8B H83 109.40 no
H91 C9 H92 107.3(15) no
C10 C9 H92 109.1(10) no
C8 C9 H91 110.8(12) no
C8 C9 H92 110.5(11) no
C10 C9 H91 107.3(11) no
C8B C9B H93 111.09 no
C8B C9B H94 110.88 no
H93 C9B H94 109.52 no
C10B C9B H93 110.75 no
C10B C9B H94 110.60 no
C9 C10 H101 108.1(9) no
H101 C10 H102 109.7(14) no
C9 C10 H102 108.8(9) no
C10A C10 H101 108.9(9) no
C10A C10 H102 110.8(10) no
C6A C10A H103 106.8(8) no
C10 C10A H103 107.9(9) no
C11 C10A H103 107.0(9) no
C9B C10B H104 110.74 no
C9B C10B H105 110.53 no
C10C C10B H104 110.83 no
C10C C10B H105 110.60 no
H104 C10B H105 108.81 no
C6C C10C H106 113.22 no
C10B C10C H106 113.59 no
C11B C10C H106 113.26 no

loop_
_geom_bond_atom_site_label_1
_geom_bond_atom_site_label_2
_geom_bond_distance
_geom_bond_publ_flag
O C6 1.2310(17) yes
O C6B 1.2310(17) yes
N5 C4A 1.4037(18) yes
N5 C6 1.3477(17) yes
N5 C6B 1.3477(17) yes
N5 H5 0.902(18) no
C1 C2 1.386(2) no
C1 C11 1.3814(19) no
C1 C11B 1.3814(19) no
C2 C3 1.380(2) no
C3 C4 1.3793(19) no
C4 C4A 1.3904(19) no
C4A C11B 1.3972(19) no
C4A C11 1.3972(19) no
C6 C6A 1.510(3) no
C6A C10A 1.535(2) no
C6A C7 1.519(2) no
C6B C6C 1.55(2) no
C6C C7B 1.58(2) no
C6C C10C 1.42(3) no
C7 C8 1.523(3) no
C7B C8B 1.56(2) no
C8 C9 1.519(3) no
C8B C9B 1.42(4) no
C9 C10 1.527(2) no
C9B C10B 1.63(2) no
C10 C10A 1.527(2) no
C10A C11 1.5182(19) no
C10B C10C 1.60(2) no
C10C C11B 1.61(2) no
C1 H1 0.971(18) no
C2 H2 0.980(19) no
C3 H3 0.979(17) no
C4 H4 0.990(18) no
C6A H61 1.016(18) no
C6C H62 1.0010 no
C7 H71 1.00(2) no
C7 H72 0.994(17) no
C7B H73 0.9898 no
C7B H74 0.9898 no
C8 H81 0.997(18) no
C8 H82 0.979(19) no
C8B H83 0.9902 no
C8B H84 0.9885 no
C9 H91 0.964(19) no
C9 H92 1.004(19) no
C9B H93 0.9853 no
C9B H94 0.9872 no
C10 H101 1.009(19) no
C10 H102 1.001(18) no
C10A H103 0.984(17) no
C10B H104 0.9899 no
C10B H105 0.9899 no
C10C H106 0.9969 no
